data_7111073
loop_
_publ_author_name
'Brask, Justin K.'
'Chivers, Tristram'
'Schatte, Gabriele'

_publ_section_title
;
 A new route to dilithio boraamidinates: formation and X-ray structures of
 the dimeric and trimeric clusters {Li2[RB(NBut)2]}x (R = Bun, x = 2 and R
 = Me, x = 3)
;
_journal_issue 18
_journal_name_full 'Chemical Communications'
_journal_page_first 1805
_journal_paper_doi 10.1039/b005852l
_journal_year 2000
_chemical_formula_moiety 'C27 H63 B3 Li6 N6'
_chemical_formula_sum 'C27 H63 B3 Li6 N6'
_chemical_formula_weight 545.90
_chemical_name_systematic
;
 ?
;
_space_group_IT_number 15
_symmetry_cell_setting monoclinic
_symmetry_space_group_name_Hall '-C 2yc'
_symmetry_space_group_name_H-M 'C 1 2/c 1'
_atom_sites_solution_hydrogens geom
_atom_sites_solution_primary direct
_atom_sites_solution_secondary difmap
_cell_angle_alpha 90.00
_cell_angle_beta 116.0730(10)
_cell_angle_gamma 90.00
_cell_formula_units_Z 4
_cell_length_a 17.3587(13)
_cell_length_b 12.0750(8)
_cell_length_c 19.2718(14)
_cell_measurement_reflns_used 2842
_cell_measurement_temperature 193(2)
_cell_volume 3628.4(4)
_computing_cell_refinement 'Bruker SAINT'
_computing_data_collection 'Bruker SMART'
_computing_data_reduction 'Bruker SHELXTL'
_computing_molecular_graphics 'ORTEP-3 (1.06) in WinGX-1.62'
_computing_publication_material WinGX-1.63
_computing_structure_refinement 'SHELXL-97 (Sheldrick, 1997)'
_computing_structure_solution 'Bruker SHELXTL'
_diffrn_ambient_temperature 193(2)
_diffrn_measured_fraction_theta_full 1.000
_diffrn_measured_fraction_theta_max 1.000
_diffrn_measurement_device_type 'CCD area detector'
_diffrn_measurement_method 'phi and omega scans'
_diffrn_radiation_monochromator graphite
_diffrn_radiation_source 'fine-focus rotating anode'
_diffrn_radiation_type MoK\a
_diffrn_radiation_wavelength 0.71073
_diffrn_reflns_av_R_equivalents 0.0388
_diffrn_reflns_av_sigmaI/netI 0.0286
_diffrn_reflns_limit_h_max 18
_diffrn_reflns_limit_h_min -20
_diffrn_reflns_limit_k_max 14
_diffrn_reflns_limit_k_min 0
_diffrn_reflns_limit_l_max 22
_diffrn_reflns_limit_l_min 0
_diffrn_reflns_number 10572
_diffrn_reflns_theta_full 24.71
_diffrn_reflns_theta_max 24.71
_diffrn_reflns_theta_min 2.13
_diffrn_standards_decay_% 'no decay'
_exptl_absorpt_coefficient_mu 0.055
_exptl_absorpt_correction_T_max 0.9836
_exptl_absorpt_correction_T_min 0.9809
_exptl_absorpt_correction_type empirical
_exptl_absorpt_process_details
; SADABS, V 2.01, Software for Area-Detector Absorption
  Corrections; Bruker AXS Inc., Madison, WI, 2000.
;
_exptl_crystal_colour colourless
_exptl_crystal_density_diffrn 0.999
_exptl_crystal_density_method 'not measured'
_exptl_crystal_description prism
_exptl_crystal_F_000 1200
_exptl_crystal_size_max 0.35
_exptl_crystal_size_mid 0.30
_exptl_crystal_size_min 0.30
_refine_diff_density_max 0.473
_refine_diff_density_min -0.199
_refine_diff_density_rms 0.043
_refine_ls_extinction_method none
_refine_ls_goodness_of_fit_ref 1.051
_refine_ls_hydrogen_treatment mixed
_refine_ls_matrix_type full
_refine_ls_number_parameters 202
_refine_ls_number_reflns 3104
_refine_ls_number_restraints 0
_refine_ls_restrained_S_all 1.051
_refine_ls_R_factor_all 0.0842
_refine_ls_R_factor_gt 0.0611
_refine_ls_shift/su_max 0.000
_refine_ls_shift/su_mean 0.000
_refine_ls_structure_factor_coef Fsqd
_refine_ls_weighting_details 'calc w=1/[\s^2^(Fo^2^)+(0.0917P)^2^+2.9893P] where P=(Fo^2^+2Fc^2^)/3'
_refine_ls_weighting_scheme calc
_refine_ls_wR_factor_gt 0.1617
_refine_ls_wR_factor_ref 0.1775
_reflns_number_gt 2302
_reflns_number_total 3104
_reflns_threshold_expression >2sigma(I)
_cod_data_source_file b005852lsup1.cif
_cod_data_source_block 4a
_cod_original_sg_symbol_H-M C2/c
_cod_database_code 7111073

loop_
_symmetry_equiv_pos_as_xyz
'x, y, z'
'-x, y, -z+1/2'
'x+1/2, y+1/2, z'
'-x+1/2, y+1/2, -z+1/2'
'-x, -y, -z'
'x, -y, z-1/2'
'-x+1/2, -y+1/2, -z'
'x+1/2, -y+1/2, z-1/2'

loop_
_atom_site_label
_atom_site_type_symbol
_atom_site_fract_x
_atom_site_fract_y
_atom_site_fract_z
_atom_site_U_iso_or_equiv
_atom_site_adp_type
_atom_site_occupancy
_atom_site_symmetry_multiplicity
_atom_site_calc_flag
_atom_site_refinement_flags
N1 N 0.46436(11) 0.24351(13) 0.18134(10) 0.0325(4) Uani 1 1 d .
N2 N 0.34971(11) 0.45466(14) 0.21343(10) 0.0361(4) Uani 1 1 d .
N3 N 0.42022(12) 0.56719(14) 0.15680(10) 0.0372(5) Uani 1 1 d .
C1 C 0.5000 0.0417(3) 0.2500 0.0478(8) Uani 1 2 d S
H1A H 0.5487 0.0146 0.2966 0.057 Uiso 0.50 1 calc PR
H1B H 0.5048 0.0146 0.2041 0.057 Uiso 0.50 1 calc PR
H1C H 0.4465 0.0146 0.2493 0.057 Uiso 0.50 1 calc PR
C2 C 0.24850(16) 0.5974(2) 0.10194(15) 0.0539(7) Uani 1 1 d .
H2B H 0.2212 0.5541 0.0542 0.065 Uiso 1 1 calc R
H2C H 0.2580 0.6733 0.0896 0.065 Uiso 1 1 calc R
H2D H 0.2112 0.5983 0.1280 0.065 Uiso 1 1 calc R
C10 C 0.42558(14) 0.19776(18) 0.10133(13) 0.0413(6) Uani 1 1 d .
C11 C 0.39553(18) 0.2950(2) 0.04398(14) 0.0557(7) Uani 1 1 d .
H11A H 0.3477 0.3329 0.0478 0.067 Uiso 1 1 calc R
H11B H 0.3767 0.2668 -0.0087 0.067 Uiso 1 1 calc R
H11C H 0.4430 0.3471 0.0562 0.067 Uiso 1 1 calc R
C12 C 0.49009(18) 0.1328(2) 0.08286(16) 0.0577(7) Uani 1 1 d .
H12A H 0.5382 0.1811 0.0894 0.069 Uiso 1 1 calc R
H12B H 0.4619 0.1062 0.0294 0.069 Uiso 1 1 calc R
H12C H 0.5115 0.0694 0.1180 0.069 Uiso 1 1 calc R
C13 C 0.34589(17) 0.1267(2) 0.08432(16) 0.0612(8) Uani 1 1 d .
H13A H 0.3629 0.0593 0.1158 0.073 Uiso 1 1 calc R
H13B H 0.3184 0.1067 0.0295 0.073 Uiso 1 1 calc R
H13C H 0.3054 0.1689 0.0969 0.073 Uiso 1 1 calc R
C20 C 0.28058(14) 0.41989(19) 0.23465(14) 0.0406(5) Uani 1 1 d .
C21 C 0.25007(19) 0.5153(2) 0.26865(19) 0.0656(8) Uani 1 1 d .
H21A H 0.2986 0.5440 0.3147 0.079 Uiso 1 1 calc R
H21B H 0.2056 0.4885 0.2828 0.079 Uiso 1 1 calc R
H21C H 0.2265 0.5745 0.2302 0.079 Uiso 1 1 calc R
C22 C 0.31513(19) 0.3325(3) 0.29745(18) 0.0663(8) Uani 1 1 d .
H22A H 0.3261 0.2640 0.2760 0.080 Uiso 1 1 calc R
H22B H 0.2729 0.3183 0.3174 0.080 Uiso 1 1 calc R
H22C H 0.3687 0.3588 0.3395 0.080 Uiso 1 1 calc R
C23 C 0.20324(18) 0.3682(3) 0.16650(18) 0.0733(9) Uani 1 1 d .
H23A H 0.1763 0.4240 0.1260 0.088 Uiso 1 1 calc R
H23B H 0.1616 0.3420 0.1843 0.088 Uiso 1 1 calc R
H23C H 0.2226 0.3058 0.1457 0.088 Uiso 1 1 calc R
C30 C 0.42949(15) 0.65069(19) 0.10442(13) 0.0445(6) Uani 1 1 d .
C31 C 0.3778(2) 0.6229(2) 0.01862(14) 0.0632(8) Uani 1 1 d .
H31A H 0.3971 0.5518 0.0075 0.076 Uiso 1 1 calc R
H31B H 0.3863 0.6811 -0.0128 0.076 Uiso 1 1 calc R
H31C H 0.3167 0.6182 0.0063 0.076 Uiso 1 1 calc R
C32 C 0.4070(2) 0.7686(2) 0.12043(19) 0.0798(10) Uani 1 1 d .
H32A H 0.3457 0.7727 0.1068 0.096 Uiso 1 1 calc R
H32B H 0.4209 0.8220 0.0893 0.096 Uiso 1 1 calc R
H32C H 0.4403 0.7860 0.1753 0.096 Uiso 1 1 calc R
C33 C 0.52280(19) 0.6541(3) 0.11821(18) 0.0753(10) Uani 1 1 d .
H33A H 0.5589 0.6780 0.1714 0.090 Uiso 1 1 calc R
H33B H 0.5290 0.7065 0.0821 0.090 Uiso 1 1 calc R
H33C H 0.5406 0.5802 0.1100 0.090 Uiso 1 1 calc R
B1 B 0.5000 0.1745(3) 0.2500 0.0342(8) Uani 1 2 d S
B2 B 0.33893(16) 0.5420(2) 0.15776(14) 0.0376(6) Uani 1 1 d .
Li1 Li 0.5793(2) 0.3149(3) 0.2436(2) 0.0385(8) Uani 1 1 d .
Li2 Li 0.4505(2) 0.5522(3) 0.2733(2) 0.0412(9) Uani 1 1 d .
Li3 Li 0.4146(2) 0.4004(3) 0.1499(2) 0.0403(8) Uani 1 1 d .

loop_
_atom_site_aniso_label
_atom_site_aniso_U_11
_atom_site_aniso_U_22
_atom_site_aniso_U_33
_atom_site_aniso_U_23
_atom_site_aniso_U_13
_atom_site_aniso_U_12
N1 0.0341(9) 0.0290(9) 0.0321(10) -0.0058(7) 0.0125(8) -0.0025(7)
N2 0.0339(10) 0.0327(9) 0.0405(10) -0.0028(8) 0.0153(8) 0.0011(7)
N3 0.0428(10) 0.0320(9) 0.0327(10) 0.0046(8) 0.0127(8) 0.0021(7)
C1 0.049(2) 0.0323(16) 0.059(2) 0.000 0.0212(17) 0.000
C2 0.0469(14) 0.0545(15) 0.0520(15) 0.0035(12) 0.0142(12) 0.0116(11)
C10 0.0446(13) 0.0388(12) 0.0373(13) -0.0116(10) 0.0150(10) -0.0037(10)
C11 0.0675(17) 0.0551(15) 0.0323(13) -0.0100(11) 0.0107(12) 0.0011(12)
C12 0.0634(17) 0.0579(16) 0.0521(16) -0.0179(13) 0.0258(13) 0.0030(13)
C13 0.0553(16) 0.0659(17) 0.0548(17) -0.0259(14) 0.0173(13) -0.0200(13)
C20 0.0338(12) 0.0431(12) 0.0475(13) -0.0037(10) 0.0202(11) -0.0019(9)
C21 0.0622(17) 0.0647(18) 0.089(2) -0.0079(16) 0.0507(17) 0.0038(14)
C22 0.0643(18) 0.0700(18) 0.082(2) 0.0188(16) 0.0484(16) 0.0029(14)
C23 0.0516(17) 0.092(2) 0.076(2) -0.0182(17) 0.0283(16) -0.0258(15)
C30 0.0519(14) 0.0392(12) 0.0371(13) 0.0093(10) 0.0146(11) -0.0008(10)
C31 0.079(2) 0.0624(17) 0.0405(15) 0.0153(13) 0.0189(14) -0.0006(14)
C32 0.122(3) 0.0366(14) 0.073(2) 0.0135(14) 0.036(2) 0.0001(16)
C33 0.0664(19) 0.091(2) 0.0636(19) 0.0365(17) 0.0242(16) -0.0126(16)
B1 0.0278(16) 0.0299(17) 0.046(2) 0.000 0.0174(15) 0.000
B2 0.0410(14) 0.0334(12) 0.0340(14) -0.0042(10) 0.0124(11) 0.0046(10)
Li1 0.0384(19) 0.0330(18) 0.046(2) -0.0039(16) 0.0199(17) -0.0028(15)
Li2 0.042(2) 0.0372(19) 0.042(2) -0.0041(16) 0.0156(17) -0.0006(16)
Li3 0.045(2) 0.0355(19) 0.035(2) 0.0003(15) 0.0123(17) 0.0045(15)

loop_
_atom_type_symbol
_atom_type_description
_atom_type_scat_dispersion_real
_atom_type_scat_dispersion_imag
_atom_type_scat_source
C C 0.0033 0.0016 'International Tables Vol C Tables 4.2.6.8 and 6.1.1.4'
H H 0.0000 0.0000 'International Tables Vol C Tables 4.2.6.8 and 6.1.1.4'
B B 0.0013 0.0007 'International Tables Vol C Tables 4.2.6.8 and 6.1.1.4'
Li Li -0.0003 0.0001 'International Tables Vol C Tables 4.2.6.8 and 6.1.1.4'
N N 0.0061 0.0033 'International Tables Vol C Tables 4.2.6.8 and 6.1.1.4'

loop_
_geom_angle_atom_site_label_1
_geom_angle_atom_site_label_2
_geom_angle_atom_site_label_3
_geom_angle
_geom_angle_site_symmetry_1
_geom_angle_site_symmetry_3
B1 N1 C10 123.20(18) . .
B1 N1 Li1 77.83(15) . .
C10 N1 Li1 130.78(17) . .
B1 N1 Li3 138.75(17) . .
C10 N1 Li3 95.50(16) . .
Li1 N1 Li3 87.65(16) . .
B1 N1 Li1 75.24(14) . 2_655
C10 N1 Li1 137.06(16) . 2_655
Li1 N1 Li1 88.63(17) . 2_655
Li3 N1 Li1 65.91(15) . 2_655
B2 N2 C20 123.27(18) . .
B2 N2 Li2 78.18(16) . .
C20 N2 Li2 127.86(17) . .
B2 N2 Li1 139.23(18) . 2_655
C20 N2 Li1 94.11(16) . 2_655
Li2 N2 Li1 91.93(16) . 2_655
B2 N2 Li3 74.00(16) . .
C20 N2 Li3 140.90(17) . .
Li2 N2 Li3 87.88(16) . .
Li1 N2 Li3 66.11(15) 2_655 .
B2 N3 C30 123.20(18) . .
B2 N3 Li3 76.85(16) . .
C30 N3 Li3 130.49(18) . .
B2 N3 Li2 139.52(18) . 2_655
C30 N3 Li2 95.26(17) . 2_655
Li3 N3 Li2 87.87(16) . 2_655
B2 N3 Li2 75.73(16) . .
C30 N3 Li2 137.95(17) . .
Li3 N3 Li2 88.09(16) . .
Li2 N3 Li2 66.38(18) 2_655 .
N1 C10 C12 112.72(18) . .
N1 C10 C13 112.49(19) . .
C12 C10 C13 110.2(2) . .
N1 C10 C11 108.48(17) . .
C12 C10 C11 106.0(2) . .
C13 C10 C11 106.5(2) . .
N1 C10 Li3 50.52(12) . .
C12 C10 Li3 136.62(18) . .
C13 C10 Li3 113.09(18) . .
C11 C10 Li3 59.73(14) . .
N2 C20 C22 109.38(18) . .
N2 C20 C21 112.20(19) . .
C22 C20 C21 105.8(2) . .
N2 C20 C23 112.7(2) . .
C22 C20 C23 106.9(2) . .
C21 C20 C23 109.5(2) . .
N2 C20 Li1 51.20(12) . 2_655
C22 C20 Li1 61.31(15) . 2_655
C21 C20 Li1 140.42(19) . 2_655
C23 C20 Li1 110.04(19) . 2_655
N3 C30 C33 108.96(19) . .
N3 C30 C31 113.45(19) . .
C33 C30 C31 105.6(2) . .
N3 C30 C32 112.2(2) . .
C33 C30 C32 106.4(2) . .
C31 C30 C32 109.7(2) . .
N3 C30 Li2 50.74(13) . 2_655
C33 C30 Li2 59.71(15) . 2_655
C31 C30 Li2 136.22(19) . 2_655
C32 C30 Li2 113.96(19) . 2_655
N1 B1 N1 110.0(2) 2_655 .
N1 B1 C1 125.02(12) 2_655 .
N1 B1 C1 125.02(12) . .
N1 B1 Li1 65.56(15) 2_655 .
N1 B1 Li1 62.45(15) . .
C1 B1 Li1 139.78(11) . .
N1 B1 Li1 62.45(15) 2_655 2_655
N1 B1 Li1 65.56(15) . 2_655
C1 B1 Li1 139.78(11) . 2_655
Li1 B1 Li1 80.4(2) . 2_655
N3 B2 N2 110.51(19) . .
N3 B2 C2 125.0(2) . .
N2 B2 C2 124.4(2) . .
N3 B2 Li3 63.21(15) . .
N2 B2 Li3 66.51(15) . .
C2 B2 Li3 135.5(2) . .
N3 B2 Li2 64.97(15) . .
N2 B2 Li2 61.89(15) . .
C2 B2 Li2 144.32(19) . .
Li3 B2 Li2 80.15(16) . .
N1 Li1 N2 149.3(2) . 2_655
N1 Li1 N1 70.77(14) . 2_655
N2 Li1 N1 113.49(18) 2_655 2_655
N2 Li2 N3 148.8(2) . 2_655
N2 Li2 N3 71.71(14) . .
N3 Li2 N3 112.66(18) 2_655 .
N3 Li3 N1 153.7(2) . .
N3 Li3 N2 70.89(13) . .
N1 Li3 N2 112.23(18) . .

loop_
_geom_bond_atom_site_label_1
_geom_bond_atom_site_label_2
_geom_bond_distance
_geom_bond_site_symmetry_2
N1 B1 1.452(3) .
N1 C10 1.491(3) .
N1 Li1 2.014(4) .
N1 Li3 2.060(4) .
N1 Li1 2.091(4) 2_655
N2 B2 1.456(3) .
N2 C20 1.488(3) .
N2 Li2 2.001(4) .
N2 Li1 2.038(4) 2_655
N2 Li3 2.100(4) .
N3 B2 1.451(3) .
N3 C30 1.485(3) .
N3 Li3 2.018(4) .
N3 Li2 2.056(4) 2_655
N3 Li2 2.077(4) .
C1 B1 1.604(4) .
C2 B2 1.608(3) .
C10 C12 1.532(3) .
C10 C13 1.536(3) .
C10 C11 1.538(3) .
C10 Li3 2.656(4) .
C20 C22 1.517(4) .
C20 C21 1.530(3) .
C20 C23 1.538(3) .
C20 Li1 2.609(4) 2_655
C30 C33 1.522(4) .
C30 C31 1.532(3) .
C30 C32 1.543(4) .
C30 Li2 2.644(4) 2_655
B1 N1 1.452(3) 2_655
B1 Li1 2.221(4) .
B1 Li1 2.221(4) 2_655
B2 Li3 2.202(4) .
B2 Li2 2.221(4) .
Li1 N2 2.038(4) 2_655
Li1 N1 2.091(4) 2_655
Li2 N3 2.056(4) 2_655

loop_
_geom_torsion_atom_site_label_1
_geom_torsion_atom_site_label_2
_geom_torsion_atom_site_label_3
_geom_torsion_atom_site_label_4
_geom_torsion
_geom_torsion_site_symmetry_1
_geom_torsion_site_symmetry_4
B1 N1 C10 C12 -62.5(2) . .
Li1 N1 C10 C12 40.9(3) . .
Li3 N1 C10 C12 132.5(2) . .
Li1 N1 C10 C12 -167.4(2) 2_655 .
B1 N1 C10 C13 62.9(2) . .
Li1 N1 C10 C13 166.3(2) . .
Li3 N1 C10 C13 -102.1(2) . .
Li1 N1 C10 C13 -42.0(3) 2_655 .
B1 N1 C10 C11 -179.60(17) . .
Li1 N1 C10 C11 -76.2(3) . .
Li3 N1 C10 C11 15.5(2) . .
Li1 N1 C10 C11 75.6(3) 2_655 .
B1 N1 C10 Li3 165.0(2) . .
Li1 N1 C10 Li3 -91.6(2) . .
Li1 N1 C10 Li3 60.1(2) 2_655 .
B2 N2 C20 C22 -176.5(2) . .
Li2 N2 C20 C22 -75.0(3) . .
Li1 N2 C20 C22 20.7(2) 2_655 .
Li3 N2 C20 C22 76.9(3) . .
B2 N2 C20 C21 -59.5(3) . .
Li2 N2 C20 C21 42.1(3) . .
Li1 N2 C20 C21 137.7(2) 2_655 .
Li3 N2 C20 C21 -166.0(2) . .
B2 N2 C20 C23 64.8(3) . .
Li2 N2 C20 C23 166.3(2) . .
Li1 N2 C20 C23 -98.0(2) 2_655 .
Li3 N2 C20 C23 -41.8(4) . .
B2 N2 C20 Li1 162.8(2) . 2_655
Li2 N2 C20 Li1 -95.7(2) . 2_655
Li3 N2 C20 Li1 56.3(3) . 2_655
B2 N3 C30 C33 -179.1(2) . .
Li3 N3 C30 C33 -77.5(3) . .
Li2 N3 C30 C33 14.2(2) 2_655 .
Li2 N3 C30 C33 74.3(3) . .
B2 N3 C30 C31 -61.9(3) . .
Li3 N3 C30 C31 39.7(3) . .
Li2 N3 C30 C31 131.4(2) 2_655 .
Li2 N3 C30 C31 -168.5(2) . .
B2 N3 C30 C32 63.3(3) . .
Li3 N3 C30 C32 164.9(2) . .
Li2 N3 C30 C32 -103.4(2) 2_655 .
Li2 N3 C30 C32 -43.4(4) . .
B2 N3 C30 Li2 166.7(2) . 2_655
Li3 N3 C30 Li2 -91.7(2) . 2_655
Li2 N3 C30 Li2 60.1(2) . 2_655
C10 N1 B1 N1 177.80(19) . 2_655
Li1 N1 B1 N1 46.69(11) . 2_655
Li3 N1 B1 N1 -25.3(2) . 2_655
Li1 N1 B1 N1 -45.12(11) 2_655 2_655
C10 N1 B1 C1 -2.20(19) . .
Li1 N1 B1 C1 -133.31(11) . .
Li3 N1 B1 C1 154.7(2) . .
Li1 N1 B1 C1 134.88(11) 2_655 .
C10 N1 B1 Li1 131.1(2) . .
Li3 N1 B1 Li1 -72.0(2) . .
Li1 N1 B1 Li1 -91.81(19) 2_655 .
C10 N1 B1 Li1 -137.1(2) . 2_655
Li1 N1 B1 Li1 91.81(19) . 2_655
Li3 N1 B1 Li1 19.8(2) . 2_655
C30 N3 B2 N2 178.35(18) . .
Li3 N3 B2 N2 48.26(19) . .
Li2 N3 B2 N2 -22.3(3) 2_655 .
Li2 N3 B2 N2 -43.12(18) . .
C30 N3 B2 C2 1.6(3) . .
Li3 N3 B2 C2 -128.5(2) . .
Li2 N3 B2 C2 160.9(2) 2_655 .
Li2 N3 B2 C2 140.1(2) . .
C30 N3 B2 Li3 130.1(2) . .
Li2 N3 B2 Li3 -70.6(3) 2_655 .
Li2 N3 B2 Li3 -91.39(16) . .
C30 N3 B2 Li2 -138.5(2) . .
Li3 N3 B2 Li2 91.39(16) . .
Li2 N3 B2 Li2 20.8(2) 2_655 .
C20 N2 B2 N3 172.39(17) . .
Li2 N2 B2 N3 44.61(19) . .
Li1 N2 B2 N3 -34.4(3) 2_655 .
Li3 N2 B2 N3 -46.58(18) . .
C20 N2 B2 C2 -10.8(3) . .
Li2 N2 B2 C2 -138.6(2) . .
Li1 N2 B2 C2 142.3(3) 2_655 .
Li3 N2 B2 C2 130.2(2) . .
C20 N2 B2 Li3 -141.0(2) . .
Li2 N2 B2 Li3 91.19(16) . .
Li1 N2 B2 Li3 12.1(3) 2_655 .
C20 N2 B2 Li2 127.8(2) . .
Li1 N2 B2 Li2 -79.0(3) 2_655 .
Li3 N2 B2 Li2 -91.19(16) . .
B1 N1 Li1 N2 -134.0(4) . 2_655
C10 N1 Li1 N2 102.3(4) . 2_655
Li3 N1 Li1 N2 7.1(4) . 2_655
Li1 N1 Li1 N2 -58.9(4) 2_655 2_655
B1 N1 Li1 N1 -30.20(11) . 2_655
C10 N1 Li1 N1 -153.83(17) . 2_655
Li3 N1 Li1 N1 110.93(14) . 2_655
Li1 N1 Li1 N1 44.99(16) 2_655 2_655
B2 N2 Li2 N3 -132.7(4) . 2_655
C20 N2 Li2 N3 104.1(4) . 2_655
Li1 N2 Li2 N3 7.4(4) 2_655 2_655
Li3 N2 Li2 N3 -58.6(4) . 2_655
B2 N2 Li2 N3 -28.96(13) . .
C20 N2 Li2 N3 -152.14(19) . .
Li1 N2 Li2 N3 111.14(15) 2_655 .
Li3 N2 Li2 N3 45.14(13) . .
B2 N3 Li2 N2 29.39(13) . .
C30 N3 Li2 N2 153.6(2) . .
Li3 N3 Li2 N2 -47.52(15) . .
Li2 N3 Li2 N2 -136.04(8) 2_655 .
B2 N3 Li2 N3 176.3(2) . 2_655
C30 N3 Li2 N3 -59.5(3) . 2_655
Li3 N3 Li2 N3 99.4(2) . 2_655
Li2 N3 Li2 N3 10.9(2) 2_655 2_655
B2 N3 Li3 N1 -132.5(5) . .
C30 N3 Li3 N1 104.8(5) . .
Li2 N3 Li3 N1 9.7(5) 2_655 .
Li2 N3 Li3 N1 -56.8(5) . .
B2 N3 Li3 N2 -30.86(13) . .
C30 N3 Li3 N2 -153.5(2) . .
Li2 N3 Li3 N2 111.36(15) 2_655 .
Li2 N3 Li3 N2 44.93(14) . .
B1 N1 Li3 N3 59.0(6) . .
C10 N1 Li3 N3 -140.3(5) . .
Li1 N1 Li3 N3 -9.5(5) . .
Li1 N1 Li3 N3 80.0(5) 2_655 .
B1 N1 Li3 N2 -32.7(3) . .
C10 N1 Li3 N2 128.09(19) . .
Li1 N1 Li3 N2 -101.2(2) . .
Li1 N1 Li3 N2 -11.60(16) 2_655 .
B2 N2 Li3 N3 31.19(14) . .
C20 N2 Li3 N3 154.7(2) . .
Li2 N2 Li3 N3 -47.13(15) . .
Li1 N2 Li3 N3 -140.18(17) 2_655 .
B2 N2 Li3 N1 -176.8(2) . .
C20 N2 Li3 N1 -53.2(3) . .
Li2 N2 Li3 N1 104.9(2) . .
Li1 N2 Li3 N1 11.89(17) 2_655 .
